data_4306171
loop_
_publ_author_name
'Tyler J. Morin'
'Brian Bennett'
'Sergey V. Lindeman'
'James R. Gardinier'

_publ_section_title
;
First-Row Transition-Metal Complexes of a New Pentadentate Ligand,
\a,\a,\a',\a'-Tetra(pyrazolyl)lutidine
;
_journal_name_full 'Inorganic Chemistry'
_journal_page_first 7468
_journal_page_last 7470
_journal_paper_doi 10.1021/ic801093q
_journal_volume 47
_journal_year 2008
_chemical_formula_sum 'C20 H19 Cl4 Fe N9'
_chemical_formula_weight 583.09
_chemical_name_systematic
; 
 ? 
;
_space_group_IT_number 14
_symmetry_cell_setting monoclinic
_symmetry_space_group_name_Hall '-P 2yn'
_symmetry_space_group_name_H-M 'P 1 21/n 1'
_atom_sites_solution_hydrogens geom
_atom_sites_solution_primary direct
_atom_sites_solution_secondary difmap
_audit_creation_method SHELXL-97
_cell_angle_alpha 90.00
_cell_angle_beta 90.000(2)
_cell_angle_gamma 90.00
_cell_formula_units_Z 4
_cell_length_a 10.4115(5)
_cell_length_b 19.2410(9)
_cell_length_c 12.0005(6)
_cell_measurement_reflns_used 7197
_cell_measurement_temperature 100(2)
_cell_measurement_theta_max 66
_cell_measurement_theta_min 4
_cell_volume 2404.0(2)
_computing_cell_refinement 'SAINT v7.23A (Bruker, 2005)'
_computing_data_collection 'APEX2 v2.0-2 (Bruker, 2005)'
_computing_data_reduction 'SADABS-2004/1 (Bruker, 2005)'
_computing_molecular_graphics 'XP v5.1 (Bruker, 1998)'
_computing_publication_material 'XCIF v6.12 (Bruker, 2001)'
_computing_structure_refinement 'SHELXL-97 v.97-2 (Sheldrick, 1993-1997)'
_computing_structure_solution 'XS/SHELXTL v6.12 (Bruker, 2001)'
_diffrn_ambient_temperature 100(2)
_diffrn_measured_fraction_theta_full 0.982
_diffrn_measured_fraction_theta_max 0.962
_diffrn_measurement_device_type 'Bruker APEX2 CCD detector'
_diffrn_measurement_method '\w scans'
_diffrn_radiation_monochromator graphite
_diffrn_radiation_source 'fine-focus sealed tube'
_diffrn_radiation_type CuK\a
_diffrn_radiation_wavelength 1.54178
_diffrn_reflns_av_R_equivalents 0.0425
_diffrn_reflns_av_sigmaI/netI 0.0354
_diffrn_reflns_limit_h_max 12
_diffrn_reflns_limit_h_min -12
_diffrn_reflns_limit_k_max 22
_diffrn_reflns_limit_k_min 0
_diffrn_reflns_limit_l_max 13
_diffrn_reflns_limit_l_min 0
_diffrn_reflns_number 19086
_diffrn_reflns_theta_full 66.70
_diffrn_reflns_theta_max 66.70
_diffrn_reflns_theta_min 2.30
_exptl_absorpt_coefficient_mu 9.372
_exptl_absorpt_correction_T_max 0.4542
_exptl_absorpt_correction_T_min 0.2436
_exptl_absorpt_correction_type numerical
_exptl_absorpt_process_details
;
 Numerical (based on real shape of the crystal) absorption
 correction followed by:
 SADABS. Program for empirical absorption correction of
 area-detector data. University of Goetingen. Germany. 
 Sheldrick, G. M. 1996
;
_exptl_crystal_colour orange
_exptl_crystal_density_diffrn 1.611
_exptl_crystal_density_method 'not measured'
_exptl_crystal_description block
_exptl_crystal_F_000 1184
_exptl_crystal_size_max 0.21
_exptl_crystal_size_mid 0.10
_exptl_crystal_size_min 0.10
_refine_diff_density_max 0.648
_refine_diff_density_min -0.421
_refine_diff_density_rms 0.070
_refine_ls_extinction_method none
_refine_ls_goodness_of_fit_ref 1.073
_refine_ls_hydrogen_treatment constr
_refine_ls_matrix_type full
_refine_ls_number_parameters 307
_refine_ls_number_reflns 4096
_refine_ls_number_restraints 0
_refine_ls_restrained_S_all 1.073
_refine_ls_R_factor_all 0.0387
_refine_ls_R_factor_gt 0.0353
_refine_ls_shift/su_max 0.000
_refine_ls_shift/su_mean 0.000
_refine_ls_structure_factor_coef Fsqd
_refine_ls_weighting_details 'calc w=1/[\s^2^(Fo^2^)+(0.0479P)^2^+1.3771P] where P=(Fo^2^+2Fc^2^)/3'
_refine_ls_weighting_scheme calc
_refine_ls_wR_factor_gt 0.0862
_refine_ls_wR_factor_ref 0.0874
_reflns_number_gt 3808
_reflns_number_total 4096
_reflns_threshold_expression >2sigma(I)
_cod_data_source_file ic801093q_si_002_2.cif
_cod_data_source_block FeClpz4lut_gard3ra
_cod_original_sg_symbol_H-M 'P 21/n'
_cod_database_code 4306171

loop_
_symmetry_equiv_pos_as_xyz
'x, y, z'
'-x+1/2, y+1/2, -z+1/2'
'-x, -y, -z'
'x-1/2, -y-1/2, z-1/2'

loop_
_atom_site_label
_atom_site_type_symbol
_atom_site_fract_x
_atom_site_fract_y
_atom_site_fract_z
_atom_site_U_iso_or_equiv
_atom_site_adp_type
_atom_site_occupancy
_atom_site_symmetry_multiplicity
_atom_site_calc_flag
_atom_site_refinement_flags
_atom_site_disorder_assembly
_atom_site_disorder_group
Fe1 Fe 0.48912(6) 0.12469(3) 0.31026(4) 0.01549(14) Uani 1 1 d . . .
Cl1 Cl 0.49830(10) 0.14240(4) 0.50028(6) 0.0239(2) Uani 1 1 d . . .
N1 N 0.4809(3) 0.10770(13) 0.1207(2) 0.0145(6) Uani 1 1 d . . .
N2 N 0.3243(3) 0.19005(15) 0.2710(3) 0.0172(7) Uani 1 1 d . . .
N3 N 0.2350(3) 0.16698(14) 0.1983(3) 0.0170(6) Uani 1 1 d . . .
N4 N 0.3480(3) 0.04072(15) 0.3003(3) 0.0184(7) Uani 1 1 d . . .
N5 N 0.2518(3) 0.04429(15) 0.2235(3) 0.0175(7) Uani 1 1 d . . .
N6 N 0.6305(3) 0.20219(15) 0.2550(3) 0.0187(7) Uani 1 1 d . . .
N7 N 0.7147(3) 0.18657(15) 0.1708(3) 0.0184(7) Uani 1 1 d . . .
N8 N 0.6532(3) 0.05249(15) 0.2857(3) 0.0181(7) Uani 1 1 d . . .
N9 N 0.7375(3) 0.06480(15) 0.2007(3) 0.0178(7) Uani 1 1 d . . .
C1 C 0.3681(4) 0.09882(17) 0.0695(3) 0.0169(8) Uani 1 1 d . . .
C2 C 0.3579(4) 0.08741(18) -0.0440(3) 0.0207(8) Uani 1 1 d . . .
H2A H 0.2763 0.0820 -0.0783 0.025 Uiso 1 1 calc R . .
C3 C 0.4708(4) 0.08403(18) -0.1073(3) 0.0224(9) Uani 1 1 d . . .
H3A H 0.4667 0.0750 -0.1850 0.027 Uiso 1 1 calc R . .
C4 C 0.5874(4) 0.09390(17) -0.0561(3) 0.0195(8) Uani 1 1 d . . .
H4A H 0.6652 0.0925 -0.0973 0.023 Uiso 1 1 calc R . .
C5 C 0.5875(4) 0.10598(17) 0.0584(3) 0.0163(8) Uani 1 1 d . . .
C6 C 0.2491(4) 0.10019(18) 0.1432(3) 0.0176(8) Uani 1 1 d . . .
H6A H 0.1725 0.0931 0.0942 0.021 Uiso 1 1 calc R . .
C7 C 0.7133(4) 0.11870(18) 0.1189(3) 0.0180(9) Uani 1 1 d . . .
H7A H 0.7841 0.1172 0.0627 0.022 Uiso 1 1 calc R . .
C8 C 0.2837(4) 0.25337(18) 0.3010(3) 0.0218(8) Uani 1 1 d . . .
H8A H 0.3269 0.2827 0.3526 0.026 Uiso 1 1 calc R . .
C9 C 0.1697(4) 0.2707(2) 0.2464(3) 0.0246(9) Uani 1 1 d . . .
H9A H 0.1215 0.3124 0.2534 0.030 Uiso 1 1 calc R . .
C10 C 0.1426(4) 0.21445(18) 0.1809(3) 0.0226(8) Uani 1 1 d . . .
H10A H 0.0714 0.2098 0.1320 0.027 Uiso 1 1 calc R . .
C11 C 0.3271(4) -0.0181(2) 0.3550(3) 0.0225(9) Uani 1 1 d . . .
H11A H 0.3789 -0.0343 0.4148 0.027 Uiso 1 1 calc R . .
C12 C 0.2201(4) -0.05337(19) 0.3140(4) 0.0260(9) Uani 1 1 d . . .
H12A H 0.1863 -0.0965 0.3390 0.031 Uiso 1 1 calc R . .
C13 C 0.1742(4) -0.01209(18) 0.2300(3) 0.0209(8) Uani 1 1 d . . .
H13A H 0.1014 -0.0213 0.1846 0.025 Uiso 1 1 calc R . .
C14 C 0.6570(4) 0.26796(19) 0.2815(3) 0.0241(9) Uani 1 1 d . . .
H14A H 0.6144 0.2936 0.3382 0.029 Uiso 1 1 calc R . .
C15 C 0.7560(4) 0.2942(2) 0.2147(3) 0.0271(9) Uani 1 1 d . . .
H15A H 0.7927 0.3393 0.2181 0.033 Uiso 1 1 calc R . .
C16 C 0.7892(4) 0.24157(19) 0.1432(3) 0.0225(9) Uani 1 1 d . . .
H16A H 0.8519 0.2434 0.0858 0.027 Uiso 1 1 calc R . .
C17 C 0.7045(4) -0.00084(18) 0.3415(3) 0.0209(9) Uani 1 1 d . . .
H17A H 0.6681 -0.0211 0.4064 0.025 Uiso 1 1 calc R . .
C18 C 0.8184(4) -0.0227(2) 0.2919(3) 0.0253(9) Uani 1 1 d . . .
H18A H 0.8722 -0.0597 0.3156 0.030 Uiso 1 1 calc R . .
C19 C 0.8373(4) 0.01994(18) 0.2021(3) 0.0228(9) Uani 1 1 d . . .
H19A H 0.9068 0.0183 0.1508 0.027 Uiso 1 1 calc R . .
Cl2 Cl 0.98921(8) 0.11127(4) -0.03420(6) 0.01267(16) Uani 1 1 d . . .
Cl1S Cl 0.43673(12) 0.27418(5) 0.03605(11) 0.0455(3) Uani 1 1 d . . .
Cl2S Cl 0.53463(16) 0.39724(7) -0.07267(12) 0.0640(4) Uani 1 1 d . . .
C1S C 0.4149(5) 0.3322(2) -0.0749(4) 0.0416(12) Uani 1 1 d . . .
H1SA H 0.3290 0.3541 -0.0691 0.050 Uiso 1 1 calc R . .
H1SB H 0.4190 0.3066 -0.1463 0.050 Uiso 1 1 calc R . .

loop_
_atom_site_aniso_label
_atom_site_aniso_U_11
_atom_site_aniso_U_22
_atom_site_aniso_U_33
_atom_site_aniso_U_23
_atom_site_aniso_U_13
_atom_site_aniso_U_12
Fe1 0.0186(3) 0.0146(2) 0.0133(2) -0.0012(2) 0.0000(3) 0.0008(2)
Cl1 0.0336(5) 0.0229(4) 0.0151(4) -0.0018(3) -0.0019(5) 0.0064(4)
N1 0.0176(17) 0.0128(13) 0.0133(13) -0.0015(11) -0.0004(13) 0.0019(12)
N2 0.0176(16) 0.0149(15) 0.0190(17) 0.0001(13) -0.0025(14) 0.0021(12)
N3 0.0180(15) 0.0137(14) 0.0194(16) -0.0015(13) -0.0014(13) 0.0006(12)
N4 0.0213(16) 0.0176(15) 0.0164(16) -0.0003(14) -0.0012(13) 0.0006(12)
N5 0.0209(17) 0.0142(15) 0.0175(17) -0.0012(13) -0.0007(14) 0.0028(13)
N6 0.0191(17) 0.0170(15) 0.0200(17) -0.0058(13) 0.0030(13) 0.0010(13)
N7 0.0191(17) 0.0167(15) 0.0194(18) -0.0001(13) 0.0038(13) -0.0003(12)
N8 0.0229(17) 0.0136(15) 0.0178(17) 0.0009(13) 0.0023(13) 0.0026(12)
N9 0.0161(15) 0.0179(15) 0.0193(17) 0.0028(13) 0.0023(13) -0.0008(12)
C1 0.024(2) 0.0078(16) 0.019(2) 0.0024(15) 0.0003(16) 0.0036(14)
C2 0.024(2) 0.0136(17) 0.024(2) -0.0002(16) -0.0007(17) -0.0014(15)
C3 0.037(3) 0.0203(18) 0.0103(16) -0.0008(14) -0.0010(17) 0.0014(16)
C4 0.027(2) 0.0155(17) 0.016(2) 0.0012(15) 0.0030(16) 0.0043(15)
C5 0.020(2) 0.0102(15) 0.019(2) 0.0010(15) 0.0002(16) 0.0000(14)
C6 0.019(2) 0.0138(17) 0.020(2) -0.0047(15) -0.0025(16) -0.0007(14)
C7 0.021(2) 0.0147(18) 0.018(2) 0.0017(15) 0.0034(16) -0.0012(14)
C8 0.027(2) 0.0130(17) 0.026(2) -0.0061(16) 0.0032(17) -0.0012(15)
C9 0.027(2) 0.0196(19) 0.027(2) -0.0023(17) -0.0029(18) 0.0092(16)
C10 0.023(2) 0.0210(19) 0.023(2) -0.0011(17) -0.0037(17) 0.0047(16)
C11 0.032(2) 0.0175(19) 0.0180(19) 0.0030(16) 0.0081(17) 0.0046(16)
C12 0.034(2) 0.0155(18) 0.028(2) -0.0039(18) 0.0100(19) -0.0047(16)
C13 0.020(2) 0.0134(17) 0.029(2) -0.0049(17) 0.0052(17) -0.0018(15)
C14 0.029(2) 0.0185(19) 0.025(2) 0.0003(17) -0.0013(18) -0.0012(16)
C15 0.032(2) 0.0184(19) 0.031(2) 0.0002(17) -0.0046(19) -0.0061(17)
C16 0.024(2) 0.0195(19) 0.024(2) 0.0040(16) -0.0003(16) -0.0045(16)
C17 0.025(2) 0.019(2) 0.019(2) -0.0010(16) -0.0009(17) -0.0031(15)
C18 0.025(2) 0.0196(19) 0.031(2) 0.0021(18) -0.0041(18) 0.0053(16)
C19 0.023(2) 0.0169(18) 0.029(2) -0.0038(17) -0.0001(17) 0.0029(15)
Cl2 0.0117(4) 0.0136(3) 0.0127(3) -0.0008(3) 0.0005(4) -0.0011(3)
Cl1S 0.0592(8) 0.0291(5) 0.0481(7) 0.0148(5) 0.0111(6) 0.0007(5)
Cl2S 0.0954(12) 0.0393(6) 0.0574(8) 0.0147(6) 0.0177(8) -0.0172(7)
C1S 0.057(3) 0.039(3) 0.029(2) 0.001(2) -0.005(2) 0.007(2)

loop_
_atom_type_symbol
_atom_type_description
_atom_type_scat_dispersion_real
_atom_type_scat_dispersion_imag
_atom_type_scat_source
C C 0.0181 0.0091 'International Tables Vol C Tables 4.2.6.8 and 6.1.1.4'
H H 0.0000 0.0000 'International Tables Vol C Tables 4.2.6.8 and 6.1.1.4'
N N 0.0311 0.0180 'International Tables Vol C Tables 4.2.6.8 and 6.1.1.4'
Cl Cl 0.3639 0.7018 'International Tables Vol C Tables 4.2.6.8 and 6.1.1.4'
Fe Fe -1.1336 3.1974 'International Tables Vol C Tables 4.2.6.8 and 6.1.1.4'

loop_
_geom_angle_atom_site_label_1
_geom_angle_atom_site_label_2
_geom_angle_atom_site_label_3
_geom_angle
_geom_angle_site_symmetry_1
_geom_angle_site_symmetry_3
_geom_angle_publ_flag
N2 Fe1 N4 83.41(11) . . ?
N2 Fe1 N6 94.06(12) . . ?
N4 Fe1 N6 159.17(12) . . ?
N2 Fe1 N8 159.71(12) . . ?
N4 Fe1 N8 92.71(11) . . ?
N6 Fe1 N8 82.49(11) . . ?
N2 Fe1 N1 80.74(11) . . ?
N4 Fe1 N1 79.39(11) . . ?
N6 Fe1 N1 79.80(11) . . ?
N8 Fe1 N1 78.97(11) . . ?
N2 Fe1 Cl1 99.26(9) . . ?
N4 Fe1 Cl1 101.02(9) . . ?
N6 Fe1 Cl1 99.79(9) . . ?
N8 Fe1 Cl1 101.04(9) . . ?
N1 Fe1 Cl1 179.59(9) . . ?
C1 N1 C5 118.0(3) . . ?
C1 N1 Fe1 120.3(2) . . ?
C5 N1 Fe1 121.7(2) . . ?
C8 N2 N3 104.8(3) . . ?
C8 N2 Fe1 135.7(3) . . ?
N3 N2 Fe1 119.5(2) . . ?
C10 N3 N2 111.7(3) . . ?
C10 N3 C6 127.1(3) . . ?
N2 N3 C6 121.0(3) . . ?
C11 N4 N5 104.9(3) . . ?
C11 N4 Fe1 135.5(3) . . ?
N5 N4 Fe1 119.6(2) . . ?
C13 N5 N4 111.1(3) . . ?
C13 N5 C6 128.5(3) . . ?
N4 N5 C6 120.2(3) . . ?
C14 N6 N7 104.6(3) . . ?
C14 N6 Fe1 135.3(3) . . ?
N7 N6 Fe1 120.1(2) . . ?
C16 N7 N6 112.1(3) . . ?
C16 N7 C7 127.3(3) . . ?
N6 N7 C7 120.6(3) . . ?
C17 N8 N9 104.5(3) . . ?
C17 N8 Fe1 136.2(3) . . ?
N9 N8 Fe1 119.0(2) . . ?
C19 N9 N8 111.9(3) . . ?
C19 N9 C7 126.8(3) . . ?
N8 N9 C7 121.2(3) . . ?
N1 C1 C2 122.6(4) . . ?
N1 C1 C6 116.5(3) . . ?
C2 C1 C6 120.8(3) . . ?
C1 C2 C3 118.5(4) . . ?
C4 C3 C2 119.5(3) . . ?
C3 C4 C5 117.7(4) . . ?
N1 C5 C4 123.7(3) . . ?
N1 C5 C7 116.3(3) . . ?
C4 C5 C7 120.0(4) . . ?
N5 C6 N3 110.9(3) . . ?
N5 C6 C1 111.0(3) . . ?
N3 C6 C1 111.2(3) . . ?
N7 C7 N9 110.6(3) . . ?
N7 C7 C5 111.1(3) . . ?
N9 C7 C5 111.0(3) . . ?
N2 C8 C9 111.1(3) . . ?
C10 C9 C8 104.8(3) . . ?
N3 C10 C9 107.6(3) . . ?
N4 C11 C12 111.8(4) . . ?
C13 C12 C11 104.9(3) . . ?
N5 C13 C12 107.3(3) . . ?
N6 C14 C15 110.9(4) . . ?
C16 C15 C14 106.2(3) . . ?
N7 C16 C15 106.2(4) . . ?
N8 C17 C18 111.0(4) . . ?
C19 C18 C17 106.1(3) . . ?
N9 C19 C18 106.4(4) . . ?
Cl1S C1S Cl2S 110.4(3) . . ?

loop_
_geom_bond_atom_site_label_1
_geom_bond_atom_site_label_2
_geom_bond_distance
_geom_bond_site_symmetry_2
_geom_bond_publ_flag
Fe1 N2 2.179(3) . ?
Fe1 N4 2.187(3) . ?
Fe1 N6 2.198(3) . ?
Fe1 N8 2.221(3) . ?
Fe1 N1 2.300(3) . ?
Fe1 Cl1 2.3075(9) . ?
N1 C1 1.337(5) . ?
N1 C5 1.338(5) . ?
N2 C8 1.339(4) . ?
N2 N3 1.351(4) . ?
N3 C10 1.342(5) . ?
N3 C6 1.453(4) . ?
N4 C11 1.327(5) . ?
N4 N5 1.362(4) . ?
N5 C13 1.355(5) . ?
N5 C6 1.445(5) . ?
N6 C14 1.334(5) . ?
N6 N7 1.371(4) . ?
N7 C16 1.353(5) . ?
N7 C7 1.447(5) . ?
N8 C17 1.336(5) . ?
N8 N9 1.367(4) . ?
N9 C19 1.351(5) . ?
N9 C7 1.449(5) . ?
C1 C2 1.385(5) . ?
C1 C6 1.522(5) . ?
C2 C3 1.400(5) . ?
C3 C4 1.374(5) . ?
C4 C5 1.393(5) . ?
C5 C7 1.518(5) . ?
C8 C9 1.396(5) . ?
C9 C10 1.367(5) . ?
C11 C12 1.394(6) . ?
C12 C13 1.370(6) . ?
C14 C15 1.400(6) . ?
C15 C16 1.371(6) . ?
C17 C18 1.392(6) . ?
C18 C19 1.369(6) . ?
Cl1S C1S 1.752(5) . ?
Cl2S C1S 1.767(5) . ?

loop_
_geom_torsion_atom_site_label_1
_geom_torsion_atom_site_label_2
_geom_torsion_atom_site_label_3
_geom_torsion_atom_site_label_4
_geom_torsion
_geom_torsion_site_symmetry_1
_geom_torsion_site_symmetry_2
_geom_torsion_site_symmetry_3
_geom_torsion_site_symmetry_4
_geom_torsion_publ_flag
N2 Fe1 N1 C1 -41.7(2) . . . . ?
N4 Fe1 N1 C1 43.3(2) . . . . ?
N6 Fe1 N1 C1 -137.5(3) . . . . ?
N8 Fe1 N1 C1 138.2(3) . . . . ?
N2 Fe1 N1 C5 138.7(3) . . . . ?
N4 Fe1 N1 C5 -136.3(3) . . . . ?
N6 Fe1 N1 C5 42.8(2) . . . . ?
N8 Fe1 N1 C5 -41.4(2) . . . . ?
N4 Fe1 N2 C8 143.4(4) . . . . ?
N6 Fe1 N2 C8 -57.3(4) . . . . ?
N8 Fe1 N2 C8 -136.6(4) . . . . ?
N1 Fe1 N2 C8 -136.3(4) . . . . ?
Cl1 Fe1 N2 C8 43.3(4) . . . . ?
N4 Fe1 N2 N3 -37.7(3) . . . . ?
N6 Fe1 N2 N3 121.6(3) . . . . ?
N8 Fe1 N2 N3 42.3(5) . . . . ?
N1 Fe1 N2 N3 42.6(3) . . . . ?
Cl1 Fe1 N2 N3 -137.8(2) . . . . ?
C8 N2 N3 C10 1.3(4) . . . . ?
Fe1 N2 N3 C10 -177.9(3) . . . . ?
C8 N2 N3 C6 177.3(3) . . . . ?
Fe1 N2 N3 C6 -1.9(4) . . . . ?
N2 Fe1 N4 C11 -142.5(4) . . . . ?
N6 Fe1 N4 C11 133.4(4) . . . . ?
N8 Fe1 N4 C11 57.5(4) . . . . ?
N1 Fe1 N4 C11 135.7(4) . . . . ?
Cl1 Fe1 N4 C11 -44.3(4) . . . . ?
N2 Fe1 N4 N5 36.2(3) . . . . ?
N6 Fe1 N4 N5 -47.9(5) . . . . ?
N8 Fe1 N4 N5 -123.8(3) . . . . ?
N1 Fe1 N4 N5 -45.6(3) . . . . ?
Cl1 Fe1 N4 N5 134.4(2) . . . . ?
C11 N4 N5 C13 -0.9(4) . . . . ?
Fe1 N4 N5 C13 -179.9(2) . . . . ?
C11 N4 N5 C6 -175.9(3) . . . . ?
Fe1 N4 N5 C6 5.1(4) . . . . ?
N2 Fe1 N6 C14 56.9(4) . . . . ?
N4 Fe1 N6 C14 139.0(4) . . . . ?
N8 Fe1 N6 C14 -143.2(4) . . . . ?
N1 Fe1 N6 C14 136.7(4) . . . . ?
Cl1 Fe1 N6 C14 -43.3(4) . . . . ?
N2 Fe1 N6 N7 -120.3(3) . . . . ?
N4 Fe1 N6 N7 -38.2(5) . . . . ?
N8 Fe1 N6 N7 39.6(3) . . . . ?
N1 Fe1 N6 N7 -40.5(3) . . . . ?
Cl1 Fe1 N6 N7 139.6(2) . . . . ?
C14 N6 N7 C16 -1.8(4) . . . . ?
Fe1 N6 N7 C16 176.2(2) . . . . ?
C14 N6 N7 C7 -179.1(3) . . . . ?
Fe1 N6 N7 C7 -1.2(4) . . . . ?
N2 Fe1 N8 C17 -142.1(4) . . . . ?
N4 Fe1 N8 C17 -63.8(3) . . . . ?
N6 Fe1 N8 C17 136.5(4) . . . . ?
N1 Fe1 N8 C17 -142.5(4) . . . . ?
Cl1 Fe1 N8 C17 37.9(4) . . . . ?
N2 Fe1 N8 N9 46.3(5) . . . . ?
N4 Fe1 N8 N9 124.5(3) . . . . ?
N6 Fe1 N8 N9 -35.1(2) . . . . ?
N1 Fe1 N8 N9 45.9(2) . . . . ?
Cl1 Fe1 N8 N9 -133.7(2) . . . . ?
C17 N8 N9 C19 1.0(4) . . . . ?
Fe1 N8 N9 C19 175.0(2) . . . . ?
C17 N8 N9 C7 178.5(3) . . . . ?
Fe1 N8 N9 C7 -7.5(4) . . . . ?
C5 N1 C1 C2 0.6(5) . . . . ?
Fe1 N1 C1 C2 -179.0(3) . . . . ?
C5 N1 C1 C6 179.3(3) . . . . ?
Fe1 N1 C1 C6 -0.4(4) . . . . ?
N1 C1 C2 C3 1.0(5) . . . . ?
C6 C1 C2 C3 -177.6(3) . . . . ?
C1 C2 C3 C4 -1.7(5) . . . . ?
C2 C3 C4 C5 0.9(5) . . . . ?
C1 N1 C5 C4 -1.5(5) . . . . ?
Fe1 N1 C5 C4 178.1(3) . . . . ?
C1 N1 C5 C7 178.0(3) . . . . ?
Fe1 N1 C5 C7 -2.3(4) . . . . ?
C3 C4 C5 N1 0.8(5) . . . . ?
C3 C4 C5 C7 -178.8(3) . . . . ?
C13 N5 C6 N3 123.1(4) . . . . ?
N4 N5 C6 N3 -62.9(4) . . . . ?
C13 N5 C6 C1 -112.7(4) . . . . ?
N4 N5 C6 C1 61.3(4) . . . . ?
C10 N3 C6 N5 -123.3(4) . . . . ?
N2 N3 C6 N5 61.3(4) . . . . ?
C10 N3 C6 C1 112.6(4) . . . . ?
N2 N3 C6 C1 -62.7(4) . . . . ?
N1 C1 C6 N5 -62.2(4) . . . . ?
C2 C1 C6 N5 116.4(4) . . . . ?
N1 C1 C6 N3 61.7(4) . . . . ?
C2 C1 C6 N3 -119.6(4) . . . . ?
C16 N7 C7 N9 123.6(4) . . . . ?
N6 N7 C7 N9 -59.4(4) . . . . ?
C16 N7 C7 C5 -112.5(4) . . . . ?
N6 N7 C7 C5 64.4(4) . . . . ?
C19 N9 C7 N7 -118.0(4) . . . . ?
N8 N9 C7 N7 64.8(4) . . . . ?
C19 N9 C7 C5 118.1(4) . . . . ?
N8 N9 C7 C5 -59.1(4) . . . . ?
N1 C5 C7 N7 -60.3(4) . . . . ?
C4 C5 C7 N7 119.3(4) . . . . ?
N1 C5 C7 N9 63.3(4) . . . . ?
C4 C5 C7 N9 -117.1(4) . . . . ?
N3 N2 C8 C9 -0.6(4) . . . . ?
Fe1 N2 C8 C9 178.4(3) . . . . ?
N2 C8 C9 C10 -0.2(5) . . . . ?
N2 N3 C10 C9 -1.4(4) . . . . ?
C6 N3 C10 C9 -177.1(4) . . . . ?
C8 C9 C10 N3 1.0(5) . . . . ?
N5 N4 C11 C12 0.8(4) . . . . ?
Fe1 N4 C11 C12 179.6(3) . . . . ?
N4 C11 C12 C13 -0.5(5) . . . . ?
N4 N5 C13 C12 0.6(4) . . . . ?
C6 N5 C13 C12 175.0(4) . . . . ?
C11 C12 C13 N5 -0.1(4) . . . . ?
N7 N6 C14 C15 0.5(4) . . . . ?
Fe1 N6 C14 C15 -177.0(3) . . . . ?
N6 C14 C15 C16 0.9(5) . . . . ?
N6 N7 C16 C15 2.4(4) . . . . ?
C7 N7 C16 C15 179.5(3) . . . . ?
C14 C15 C16 N7 -1.9(4) . . . . ?
N9 N8 C17 C18 -0.8(4) . . . . ?
Fe1 N8 C17 C18 -173.3(3) . . . . ?
N8 C17 C18 C19 0.4(4) . . . . ?
N8 N9 C19 C18 -0.7(4) . . . . ?
C7 N9 C19 C18 -178.1(3) . . . . ?
C17 C18 C19 N9 0.2(4) . . . . ?
